data_2220778
loop_
_publ_author_name
'Hou, Zhao-Hui'
'Zhou, Ning-Bo'
'He, Bin-Hong'
'Li, Xiao-Fang'

_publ_section_title
;Ethyl
 5-(4-chlorophenyl)-2-[(<i>Z</i>)-(methoxycarbonyl)methylene]-7-methyl-3-oxo-3,5-dihydro-2<i>H</i>-thiazolo[3,2-<i>a</i>]pyrimidine-6-carboxylate
;
_journal_coeditor_code FL2231
_journal_issue 2
_journal_name_full 'Acta Crystallographica Section E'
_journal_page_first o375
_journal_paper_doi 10.1107/S1600536809002451
_journal_volume 65
_journal_year 2009
_chemical_formula_iupac 'C19 H17 Cl N2 O5 S'
_chemical_formula_moiety 'C19 H17 Cl N2 O5 S'
_chemical_formula_sum 'C19 H17 Cl N2 O5 S'
_chemical_formula_weight 420.86
_chemical_name_systematic
;
Ethyl
5-(4-chlorophenyl)-2-[(<i>Z</i>)-(methoxycarbonyl)methylene]-7-methyl-3-oxo-
3,5-dihydro-2<i>H</i>-thiazolo[3,2-<i>a</i>]pyrimidine-6-carboxylate
;
_space_group_IT_number 2
_symmetry_cell_setting triclinic
_symmetry_space_group_name_Hall '-P 1'
_symmetry_space_group_name_H-M 'P -1'
_atom_sites_solution_hydrogens geom
_atom_sites_solution_primary direct
_atom_sites_solution_secondary difmap
_audit_creation_method SHELXL-97
_cell_angle_alpha 108.04(3)
_cell_angle_beta 104.70(3)
_cell_angle_gamma 111.82(3)
_cell_formula_units_Z 2
_cell_length_a 9.6687(19)
_cell_length_b 11.052(2)
_cell_length_c 11.064(2)
_cell_measurement_reflns_used 3131
_cell_measurement_temperature 113(2)
_cell_measurement_theta_max 27.861
_cell_measurement_theta_min 2.131
_cell_volume 948.1(6)
_computing_cell_refinement 'CrystalClear (Rigaku, 2005)'
_computing_data_collection 'CrystalClear (Rigaku, 2005)'
_computing_data_reduction 'CrystalClear (Rigaku, 2005)'
_computing_molecular_graphics 'SHELXTL (Sheldrick, 2008)'
_computing_publication_material 'SHELXTL (Sheldrick, 2008)'
_computing_structure_refinement 'SHELXL97 (Sheldrick, 2008)'
_computing_structure_solution 'SHELXS97 (Sheldrick, 2008)'
_diffrn_ambient_temperature 113(2)
_diffrn_measured_fraction_theta_full 0.993
_diffrn_measured_fraction_theta_max 0.993
_diffrn_measurement_device_type 'Rigaku Saturn'
_diffrn_measurement_method \w
_diffrn_radiation_monochromator confocal
_diffrn_radiation_source 'rotating anode'
_diffrn_radiation_type MoK\a
_diffrn_radiation_wavelength 0.71073
_diffrn_reflns_av_R_equivalents 0.0253
_diffrn_reflns_av_sigmaI/netI 0.0385
_diffrn_reflns_limit_h_max 11
_diffrn_reflns_limit_h_min -11
_diffrn_reflns_limit_k_max 13
_diffrn_reflns_limit_k_min -13
_diffrn_reflns_limit_l_max 13
_diffrn_reflns_limit_l_min -11
_diffrn_reflns_number 6937
_diffrn_reflns_theta_full 25.02
_diffrn_reflns_theta_max 25.02
_diffrn_reflns_theta_min 2.13
_diffrn_standards_decay_% 0
_diffrn_standards_interval_count 0
_diffrn_standards_interval_time 0
_diffrn_standards_number 0
_exptl_absorpt_coefficient_mu 0.346
_exptl_absorpt_correction_T_max 0.9662
_exptl_absorpt_correction_T_min 0.9340
_exptl_absorpt_correction_type multi-scan
_exptl_absorpt_process_details '(CrystalClear; Rigaku, 2005)'
_exptl_crystal_colour yellow
_exptl_crystal_density_diffrn 1.474
_exptl_crystal_density_method 'not measured'
_exptl_crystal_description block
_exptl_crystal_F_000 436
_exptl_crystal_size_max 0.20
_exptl_crystal_size_mid 0.14
_exptl_crystal_size_min 0.10
_refine_diff_density_max 0.206
_refine_diff_density_min -0.309
_refine_ls_extinction_method none
_refine_ls_goodness_of_fit_ref 1.079
_refine_ls_hydrogen_treatment constr
_refine_ls_matrix_type full
_refine_ls_number_parameters 256
_refine_ls_number_reflns 3324
_refine_ls_number_restraints 0
_refine_ls_restrained_S_all 1.079
_refine_ls_R_factor_all 0.0381
_refine_ls_R_factor_gt 0.0308
_refine_ls_shift/su_max 0.005
_refine_ls_shift/su_mean 0.000
_refine_ls_structure_factor_coef Fsqd
_refine_ls_weighting_details 'calc w=1/[\s^2^(Fo^2^)+(0.0541P)^2^] where P=(Fo^2^+2Fc^2^)/3'
_refine_ls_weighting_scheme calc
_refine_ls_wR_factor_gt 0.0873
_refine_ls_wR_factor_ref 0.0902
_reflns_number_gt 2622
_reflns_number_total 3324
_reflns_threshold_expression I>2\s(I)
_cod_data_source_file fl2231.cif
_cod_data_source_block I
_cod_depositor_comments
;
The following automatic conversions were performed:
'_symmetry_cell_setting' value 'Triclinic' changed to 'triclinic'
according to '/home/saulius/struct/CIF-dictionaries/cif_core.dic'
dictionary named 'cif_core.dic' version 2.4.1 from 2010-06-29.

Automatic conversion script
Id: cif_fix_enum 1527 2010-12-29 10:47:43Z saulius 

The following automatic conversions were performed:

'_symmetry_cell_setting' value 'Triclinic' changed to 'triclinic'
according to /home/saulius/struct/CIF-dictionaries/cif_core.dic
dictionary named 'cif_core.dic' version 2.4.1 from 2010-06-29.

Automatic conversion script
Id: cif_fix_values 1715 2011-07-08 13:25:40Z adriana 
;
_cod_original_cell_volume 948.2(3)
_cod_database_code 2220778
_cod_database_fobs_code 2220778

loop_
_symmetry_equiv_pos_as_xyz
'x, y, z'
'-x, -y, -z'

loop_
_atom_site_type_symbol
_atom_site_label
_atom_site_fract_x
_atom_site_fract_y
_atom_site_fract_z
_atom_site_U_iso_or_equiv
_atom_site_adp_type
_atom_site_calc_flag
_atom_site_refinement_flags
_atom_site_occupancy
_atom_site_disorder_assembly
_atom_site_disorder_group
S S1 0.27994(5) 0.74177(5) 0.87884(4) 0.01936(13) Uani d . 1 . .
Cl Cl1 0.83796(7) 0.55727(6) 0.46536(6) 0.04201(17) Uani d . 1 . .
O O1 0.64107(15) 1.21151(13) 0.64452(12) 0.0252(3) Uani d . 1 . .
O O2 0.83679(14) 1.16857(12) 0.74775(11) 0.0186(3) Uani d . 1 . .
O O3 0.73679(14) 0.84993(13) 0.99591(12) 0.0221(3) Uani d . 1 . .
O O4 0.19590(15) 0.58671(13) 1.02307(12) 0.0243(3) Uani d . 1 . .
O O5 0.35078(15) 0.50934(13) 1.13158(13) 0.0262(3) Uani d . 1 . .
N N1 0.54957(16) 0.88470(15) 0.85693(13) 0.0157(3) Uani d . 1 . .
N N2 0.31742(17) 0.89611(16) 0.73589(14) 0.0200(3) Uani d . 1 . .
C C1 0.3241(2) 1.0508(2) 0.62209(18) 0.0232(4) Uani d . 1 . .
H H1A 0.3709 1.1541 0.6765 0.035 Uiso calc R 1 . .
H H1B 0.2115 1.0024 0.6075 0.035 Uiso calc R 1 . .
H H1C 0.3300 1.0314 0.5333 0.035 Uiso calc R 1 . .
C C2 0.4179(2) 0.99530(18) 0.69891(16) 0.0178(4) Uani d . 1 . .
C C3 0.5774(2) 1.03422(18) 0.73312(16) 0.0158(4) Uani d . 1 . .
C C4 0.6610(2) 0.96835(18) 0.80727(17) 0.0158(4) Uani d . 1 . .
H H4 0.7612 1.0482 0.8889 0.019 Uiso calc R 1 . .
C C5 0.3874(2) 0.85167(18) 0.81262(16) 0.0170(4) Uani d . 1 . .
C C6 0.6833(2) 1.14651(18) 0.70222(16) 0.0173(4) Uani d . 1 . .
C C7 0.9543(2) 1.27881(19) 0.72632(19) 0.0233(4) Uani d . 1 . .
H H7A 0.9846 1.3759 0.7921 0.028 Uiso calc R 1 . .
H H7B 0.9079 1.2670 0.6320 0.028 Uiso calc R 1 . .
C C8 1.1019(2) 1.2568(2) 0.7497(2) 0.0328(5) Uani d . 1 . .
H H8A 1.1400 1.2595 0.8401 0.049 Uiso calc R 1 . .
H H8B 1.1874 1.3330 0.7455 0.049 Uiso calc R 1 . .
H H8C 1.0723 1.1640 0.6786 0.049 Uiso calc R 1 . .
C C9 0.7070(2) 0.86924(18) 0.71575(17) 0.0155(4) Uani d . 1 . .
C C10 0.8681(2) 0.89652(19) 0.76003(18) 0.0210(4) Uani d . 1 . .
H H10 0.9482 0.9778 0.8434 0.025 Uiso calc R 1 . .
C C11 0.9108(2) 0.8038(2) 0.6811(2) 0.0253(4) Uani d . 1 . .
H H11 1.0189 0.8226 0.7102 0.030 Uiso calc R 1 . .
C C12 0.7895(2) 0.6831(2) 0.5585(2) 0.0254(4) Uani d . 1 . .
C C13 0.6299(2) 0.6568(2) 0.50944(19) 0.0236(4) Uani d . 1 . .
H H13 0.5509 0.5776 0.4242 0.028 Uiso calc R 1 . .
C C14 0.5891(2) 0.75084(18) 0.58961(17) 0.0186(4) Uani d . 1 . .
H H14 0.4818 0.7340 0.5582 0.022 Uiso calc R 1 . .
C C15 0.5986(2) 0.82795(18) 0.94441(16) 0.0167(4) Uani d . 1 . .
C C16 0.4553(2) 0.73775(18) 0.96435(17) 0.0178(4) Uani d . 1 . .
C C17 0.4656(2) 0.66465(18) 1.04032(17) 0.0193(4) Uani d . 1 . .
H H17 0.5632 0.6650 1.0787 0.023 Uiso calc R 1 . .
C C18 0.3229(2) 0.58440(18) 1.06279(17) 0.0200(4) Uani d . 1 . .
C C19 0.2160(3) 0.4307(2) 1.1621(2) 0.0341(5) Uani d . 1 . .
H H19A 0.2063 0.4991 1.2332 0.051 Uiso calc R 1 . .
H H19B 0.2374 0.3656 1.1945 0.051 Uiso calc R 1 . .
H H19C 0.1156 0.3756 1.0787 0.051 Uiso calc R 1 . .

loop_
_atom_site_aniso_label
_atom_site_aniso_U_11
_atom_site_aniso_U_22
_atom_site_aniso_U_33
_atom_site_aniso_U_12
_atom_site_aniso_U_13
_atom_site_aniso_U_23
S1 0.0146(2) 0.0231(3) 0.0214(2) 0.0090(2) 0.00922(19) 0.0103(2)
Cl1 0.0664(4) 0.0408(3) 0.0612(4) 0.0422(3) 0.0514(3) 0.0323(3)
O1 0.0212(7) 0.0253(7) 0.0322(7) 0.0122(6) 0.0078(6) 0.0180(6)
O2 0.0143(6) 0.0174(6) 0.0248(6) 0.0073(5) 0.0076(5) 0.0112(5)
O3 0.0144(7) 0.0281(7) 0.0257(7) 0.0108(6) 0.0070(5) 0.0152(6)
O4 0.0203(7) 0.0257(7) 0.0259(7) 0.0094(6) 0.0118(6) 0.0108(6)
O5 0.0321(8) 0.0242(7) 0.0363(7) 0.0160(7) 0.0232(7) 0.0200(6)
N1 0.0134(8) 0.0181(8) 0.0170(7) 0.0084(7) 0.0066(6) 0.0083(6)
N2 0.0156(8) 0.0245(9) 0.0232(8) 0.0119(7) 0.0087(6) 0.0115(7)
C1 0.0180(10) 0.0290(11) 0.0252(9) 0.0152(9) 0.0066(8) 0.0127(8)
C2 0.0195(10) 0.0186(9) 0.0140(8) 0.0110(8) 0.0062(7) 0.0045(7)
C3 0.0169(9) 0.0153(9) 0.0147(8) 0.0099(8) 0.0053(7) 0.0047(7)
C4 0.0120(9) 0.0165(9) 0.0173(8) 0.0058(7) 0.0054(7) 0.0079(7)
C5 0.0129(9) 0.0164(9) 0.0173(8) 0.0066(8) 0.0064(7) 0.0032(7)
C6 0.0175(9) 0.0162(9) 0.0150(8) 0.0092(8) 0.0049(7) 0.0037(7)
C7 0.0163(10) 0.0206(10) 0.0287(10) 0.0040(8) 0.0071(8) 0.0143(8)
C8 0.0212(11) 0.0423(13) 0.0442(12) 0.0149(10) 0.0168(9) 0.0284(11)
C9 0.0165(9) 0.0172(9) 0.0204(9) 0.0103(8) 0.0101(7) 0.0130(7)
C10 0.0167(10) 0.0217(10) 0.0292(10) 0.0099(8) 0.0106(8) 0.0152(8)
C11 0.0205(10) 0.0301(11) 0.0445(12) 0.0179(9) 0.0220(9) 0.0253(10)
C12 0.0403(12) 0.0271(11) 0.0373(11) 0.0257(10) 0.0311(10) 0.0240(9)
C13 0.0311(11) 0.0199(10) 0.0236(9) 0.0137(9) 0.0141(8) 0.0104(8)
C14 0.0175(10) 0.0200(9) 0.0211(9) 0.0102(8) 0.0086(8) 0.0110(8)
C15 0.0192(10) 0.0156(9) 0.0143(8) 0.0095(8) 0.0067(7) 0.0048(7)
C16 0.0160(9) 0.0166(9) 0.0168(8) 0.0077(8) 0.0075(7) 0.0027(7)
C17 0.0196(10) 0.0185(9) 0.0190(9) 0.0100(8) 0.0081(8) 0.0064(7)
C18 0.0235(10) 0.0166(9) 0.0165(9) 0.0090(8) 0.0091(8) 0.0040(7)
C19 0.0415(13) 0.0302(12) 0.0459(12) 0.0164(11) 0.0317(11) 0.0252(10)

loop_
_atom_type_symbol
_atom_type_description
_atom_type_scat_dispersion_real
_atom_type_scat_dispersion_imag
_atom_type_scat_source
C C 0.0033 0.0016 'International Tables Vol C Tables 4.2.6.8 and 6.1.1.4'
H H 0.0000 0.0000 'International Tables Vol C Tables 4.2.6.8 and 6.1.1.4'
N N 0.0061 0.0033 'International Tables Vol C Tables 4.2.6.8 and 6.1.1.4'
O O 0.0106 0.0060 'International Tables Vol C Tables 4.2.6.8 and 6.1.1.4'
S S 0.1246 0.1234 'International Tables Vol C Tables 4.2.6.8 and 6.1.1.4'
Cl Cl 0.1484 0.1585 'International Tables Vol C Tables 4.2.6.8 and 6.1.1.4'

loop_
_geom_angle_atom_site_label_1
_geom_angle_atom_site_label_2
_geom_angle_atom_site_label_3
_geom_angle_site_symmetry_1
_geom_angle_site_symmetry_3
_geom_angle
_geom_angle_publ_flag
C16 S1 C5 . . 90.62(8) ?
C6 O2 C7 . . 116.24(12) ?
C18 O5 C19 . . 115.21(14) ?
C5 N1 C15 . . 115.79(14) ?
C5 N1 C4 . . 121.86(13) ?
C15 N1 C4 . . 122.26(13) ?
C5 N2 C2 . . 116.82(14) ?
C2 C1 H1A . . 109.5 ?
C2 C1 H1B . . 109.5 ?
H1A C1 H1B . . 109.5 ?
C2 C1 H1C . . 109.5 ?
H1A C1 H1C . . 109.5 ?
H1B C1 H1C . . 109.5 ?
C3 C2 N2 . . 122.50(14) ?
C3 C2 C1 . . 126.35(16) ?
N2 C2 C1 . . 111.13(14) ?
C2 C3 C6 . . 121.48(14) ?
C2 C3 C4 . . 122.65(15) ?
C6 C3 C4 . . 115.87(14) ?
N1 C4 C3 . . 108.32(12) ?
N1 C4 C9 . . 109.42(13) ?
C3 C4 C9 . . 113.84(12) ?
N1 C4 H4 . . 108.4 ?
C3 C4 H4 . . 108.4 ?
C9 C4 H4 . . 108.4 ?
N2 C5 N1 . . 126.49(15) ?
N2 C5 S1 . . 121.06(13) ?
N1 C5 S1 . . 112.42(11) ?
O1 C6 O2 . . 123.10(15) ?
O1 C6 C3 . . 126.17(15) ?
O2 C6 C3 . . 110.73(13) ?
O2 C7 C8 . . 106.32(13) ?
O2 C7 H7A . . 110.5 ?
C8 C7 H7A . . 110.5 ?
O2 C7 H7B . . 110.5 ?
C8 C7 H7B . . 110.5 ?
H7A C7 H7B . . 108.7 ?
C7 C8 H8A . . 109.5 ?
C7 C8 H8B . . 109.5 ?
H8A C8 H8B . . 109.5 ?
C7 C8 H8C . . 109.5 ?
H8A C8 H8C . . 109.5 ?
H8B C8 H8C . . 109.5 ?
C14 C9 C10 . . 119.53(15) ?
C14 C9 C4 . . 120.55(14) ?
C10 C9 C4 . . 119.91(16) ?
C11 C10 C9 . . 120.70(18) ?
C11 C10 H10 . . 119.7 ?
C9 C10 H10 . . 119.7 ?
C12 C11 C10 . . 118.56(16) ?
C12 C11 H11 . . 120.7 ?
C10 C11 H11 . . 120.7 ?
C11 C12 C13 . . 121.80(16) ?
C11 C12 Cl1 . . 119.10(14) ?
C13 C12 Cl1 . . 119.07(16) ?
C12 C13 C14 . . 118.87(18) ?
C12 C13 H13 . . 120.6 ?
C14 C13 H13 . . 120.6 ?
C9 C14 C13 . . 120.43(16) ?
C9 C14 H14 . . 119.8 ?
C13 C14 H14 . . 119.8 ?
O3 C15 N1 . . 124.33(15) ?
O3 C15 C16 . . 126.19(14) ?
N1 C15 C16 . . 109.48(13) ?
C17 C16 C15 . . 122.53(15) ?
C17 C16 S1 . . 125.85(14) ?
C15 C16 S1 . . 111.62(11) ?
C16 C17 C18 . . 120.08(15) ?
C16 C17 H17 . . 120.0 ?
C18 C17 H17 . . 120.0 ?
O4 C18 O5 . . 124.64(15) ?
O4 C18 C17 . . 123.25(15) ?
O5 C18 C17 . . 112.11(14) ?
O5 C19 H19A . . 109.5 ?
O5 C19 H19B . . 109.5 ?
H19A C19 H19B . . 109.5 ?
O5 C19 H19C . . 109.5 ?
H19A C19 H19C . . 109.5 ?
H19B C19 H19C . . 109.5 ?

loop_
_geom_bond_atom_site_label_1
_geom_bond_atom_site_label_2
_geom_bond_site_symmetry_2
_geom_bond_distance
_geom_bond_publ_flag
S1 C16 . 1.7436(17) ?
S1 C5 . 1.7582(17) ?
Cl1 C12 . 1.7484(18) ?
O1 C6 . 1.2084(18) ?
O2 C6 . 1.338(2) ?
O2 C7 . 1.4556(19) ?
O3 C15 . 1.2063(19) ?
O4 C18 . 1.208(2) ?
O5 C18 . 1.3390(19) ?
O5 C19 . 1.460(2) ?
N1 C5 . 1.380(2) ?
N1 C15 . 1.385(2) ?
N1 C4 . 1.4804(19) ?
N2 C5 . 1.278(2) ?
N2 C2 . 1.415(2) ?
C1 C2 . 1.506(2) ?
C1 H1A . 0.9600 ?
C1 H1B . 0.9600 ?
C1 H1C . 0.9600 ?
C2 C3 . 1.348(2) ?
C3 C6 . 1.484(2) ?
C3 C4 . 1.525(2) ?
C4 C9 . 1.525(2) ?
C4 H4 . 0.9800 ?
C7 C8 . 1.507(2) ?
C7 H7A . 0.9700 ?
C7 H7B . 0.9700 ?
C8 H8A . 0.9600 ?
C8 H8B . 0.9600 ?
C8 H8C . 0.9600 ?
C9 C14 . 1.383(3) ?
C9 C10 . 1.389(2) ?
C10 C11 . 1.388(2) ?
C10 H10 . 0.9300 ?
C11 C12 . 1.380(3) ?
C11 H11 . 0.9300 ?
C12 C13 . 1.380(3) ?
C13 C14 . 1.390(2) ?
C13 H13 . 0.9300 ?
C14 H14 . 0.9300 ?
C15 C16 . 1.492(2) ?
C16 C17 . 1.344(2) ?
C17 C18 . 1.467(2) ?
C17 H17 . 0.9300 ?
C19 H19A . 0.9600 ?
C19 H19B . 0.9600 ?
C19 H19C . 0.9600 ?

loop_
_geom_torsion_atom_site_label_1
_geom_torsion_atom_site_label_2
_geom_torsion_atom_site_label_3
_geom_torsion_atom_site_label_4
_geom_torsion_site_symmetry_1
_geom_torsion_site_symmetry_2
_geom_torsion_site_symmetry_3
_geom_torsion_site_symmetry_4
_geom_torsion
_geom_torsion_publ_flag
C5 N2 C2 C3 . . . . 4.8(2) ?
C5 N2 C2 C1 . . . . -173.86(14) ?
N2 C2 C3 C6 . . . . -175.50(14) ?
C1 C2 C3 C6 . . . . 2.9(3) ?
N2 C2 C3 C4 . . . . 3.6(2) ?
C1 C2 C3 C4 . . . . -178.02(15) ?
C5 N1 C4 C3 . . . . 12.4(2) ?
C15 N1 C4 C3 . . . . -171.19(13) ?
C5 N1 C4 C9 . . . . -112.22(16) ?
C15 N1 C4 C9 . . . . 64.19(19) ?
C2 C3 C4 N1 . . . . -11.4(2) ?
C6 C3 C4 N1 . . . . 167.76(13) ?
C2 C3 C4 C9 . . . . 110.58(18) ?
C6 C3 C4 C9 . . . . -70.30(19) ?
C2 N2 C5 N1 . . . . -3.7(2) ?
C2 N2 C5 S1 . . . . 174.06(11) ?
C15 N1 C5 N2 . . . . 177.49(15) ?
C4 N1 C5 N2 . . . . -5.9(3) ?
C15 N1 C5 S1 . . . . -0.44(18) ?
C4 N1 C5 S1 . . . . 176.18(11) ?
C16 S1 C5 N2 . . . . -179.16(14) ?
C16 S1 C5 N1 . . . . -1.10(13) ?
C7 O2 C6 O1 . . . . 1.0(2) ?
C7 O2 C6 C3 . . . . -178.78(13) ?
C2 C3 C6 O1 . . . . -0.9(3) ?
C4 C3 C6 O1 . . . . 180.00(15) ?
C2 C3 C6 O2 . . . . 178.93(14) ?
C4 C3 C6 O2 . . . . -0.21(19) ?
C6 O2 C7 C8 . . . . -165.55(14) ?
N1 C4 C9 C14 . . . . 65.01(17) ?
C3 C4 C9 C14 . . . . -56.3(2) ?
N1 C4 C9 C10 . . . . -114.05(16) ?
C3 C4 C9 C10 . . . . 124.61(16) ?
C14 C9 C10 C11 . . . . -1.9(2) ?
C4 C9 C10 C11 . . . . 177.13(13) ?
C9 C10 C11 C12 . . . . -0.7(2) ?
C10 C11 C12 C13 . . . . 3.4(2) ?
C10 C11 C12 Cl1 . . . . -174.78(11) ?
C11 C12 C13 C14 . . . . -3.3(2) ?
Cl1 C12 C13 C14 . . . . 174.86(12) ?
C10 C9 C14 C13 . . . . 2.0(2) ?
C4 C9 C14 C13 . . . . -177.04(13) ?
C12 C13 C14 C9 . . . . 0.5(2) ?
C5 N1 C15 O3 . . . . -177.63(15) ?
C4 N1 C15 O3 . . . . 5.8(2) ?
C5 N1 C15 C16 . . . . 2.09(19) ?
C4 N1 C15 C16 . . . . -174.52(13) ?
O3 C15 C16 C17 . . . . -2.8(3) ?
N1 C15 C16 C17 . . . . 177.46(15) ?
O3 C15 C16 S1 . . . . 176.86(14) ?
N1 C15 C16 S1 . . . . -2.86(16) ?
C5 S1 C16 C17 . . . . -178.09(16) ?
C5 S1 C16 C15 . . . . 2.24(12) ?
C15 C16 C17 C18 . . . . 176.57(14) ?
S1 C16 C17 C18 . . . . -3.1(2) ?
C19 O5 C18 O4 . . . . -2.1(2) ?
C19 O5 C18 C17 . . . . 177.95(14) ?
C16 C17 C18 O4 . . . . -4.6(3) ?
C16 C17 C18 O5 . . . . 175.35(15) ?
